data_4121182
loop_
_publ_author_name
'Shigekazu Ito'
'Yasuhiro Ueta'
'Trang Thi Thu Ngo'
'Makoto Kobayashi'
'Daisuke Hashizume'
'Jun-ichi Nishida'
'Yoshiro Yamashita'
'Koichi Mikami'

_publ_section_title
;
 Direct Arylations for Study of the Air-Stable P-Heterocyclic Biradical:
 From Wide Electronic Tuning to Characterization of the Localized
 Radicalic Electrons
;
_journal_name_full 'Journal of the American Chemical Society'
_journal_page_first 17610
_journal_page_last 17616
_journal_paper_doi 10.1021/ja409625x
_journal_volume 135
_journal_year 2013
_chemical_formula_sum 'C57.5 H78 Cl N3 P2'
_chemical_formula_weight 908.62
_chemical_name_systematic
; 
 ? 
;
_space_group_IT_number 15
_symmetry_cell_setting monoclinic
_symmetry_space_group_name_Hall '-C 2yc'
_symmetry_space_group_name_H-M 'C 1 2/c 1'
_atom_sites_solution_hydrogens geom
_atom_sites_solution_primary direct
_atom_sites_solution_secondary difmap
_audit_creation_method SHELXL-97
_cell_angle_alpha 90.00
_cell_angle_beta 101.3701(13)
_cell_angle_gamma 90.00
_cell_formula_units_Z 8
_cell_length_a 26.9518(12)
_cell_length_b 21.0329(8)
_cell_length_c 19.4833(6)
_cell_measurement_temperature 123(2)
_cell_volume 10827.8(7)
_computing_structure_refinement 'SHELXL-97 (Sheldrick, 1997)'
_computing_structure_solution 'SHELXS-97 (Sheldrick, 1990)'
_diffrn_ambient_temperature 123(2)
_diffrn_measured_fraction_theta_full 0.996
_diffrn_measured_fraction_theta_max 0.996
_diffrn_radiation_monochromator graphite
_diffrn_radiation_source 'fine-focus sealed tube'
_diffrn_radiation_type MoK\a
_diffrn_radiation_wavelength 0.71075
_diffrn_reflns_av_R_equivalents 0.0728
_diffrn_reflns_av_sigmaI/netI 0.0681
_diffrn_reflns_limit_h_max 34
_diffrn_reflns_limit_h_min -34
_diffrn_reflns_limit_k_max 27
_diffrn_reflns_limit_k_min -26
_diffrn_reflns_limit_l_max 24
_diffrn_reflns_limit_l_min -25
_diffrn_reflns_number 46914
_diffrn_reflns_theta_full 27.48
_diffrn_reflns_theta_max 27.48
_diffrn_reflns_theta_min 3.01
_exptl_absorpt_coefficient_mu 0.167
_exptl_absorpt_correction_T_max 0.9689
_exptl_absorpt_correction_T_min 0.9376
_exptl_crystal_density_diffrn 1.115
_exptl_crystal_F_000 3928
_exptl_crystal_size_max 0.39
_exptl_crystal_size_mid 0.32
_exptl_crystal_size_min 0.19
_refine_diff_density_max 0.678
_refine_diff_density_min -0.656
_refine_diff_density_rms 0.061
_refine_ls_extinction_method none
_refine_ls_goodness_of_fit_ref 1.191
_refine_ls_hydrogen_treatment mixed
_refine_ls_matrix_type full
_refine_ls_number_parameters 871
_refine_ls_number_reflns 12368
_refine_ls_number_restraints 0
_refine_ls_restrained_S_all 1.191
_refine_ls_R_factor_all 0.0888
_refine_ls_R_factor_gt 0.0599
_refine_ls_shift/su_max 0.101
_refine_ls_shift/su_mean 0.003
_refine_ls_structure_factor_coef Fsqd
_refine_ls_weighting_details 'calc w=1/[\s^2^(Fo^2^)+(0.1000P)^2^+0.0000P] where P=(Fo^2^+2Fc^2^)/3'
_refine_ls_weighting_scheme calc
_refine_ls_wR_factor_gt 0.1652
_refine_ls_wR_factor_ref 0.1932
_reflns_number_gt 8673
_reflns_number_total 12368
_reflns_threshold_expression >2sigma(I)
_cod_data_source_file ja409625x_si_002.cif
_cod_data_source_block ueta
_cod_original_formula_sum 'C57.50 H78 Cl N3 P2'
_cod_database_code 4121182

loop_
_symmetry_equiv_pos_as_xyz
'x, y, z'
'-x, y, -z+1/2'
'x+1/2, y+1/2, z'
'-x+1/2, y+1/2, -z+1/2'
'-x, -y, -z'
'x, -y, z-1/2'
'-x+1/2, -y+1/2, -z'
'x+1/2, -y+1/2, z-1/2'

loop_
_atom_site_label
_atom_site_type_symbol
_atom_site_fract_x
_atom_site_fract_y
_atom_site_fract_z
_atom_site_U_iso_or_equiv
_atom_site_adp_type
_atom_site_occupancy
_atom_site_symmetry_multiplicity
_atom_site_calc_flag
_atom_site_refinement_flags
_atom_site_disorder_assembly
_atom_site_disorder_group
P1 P 0.24192(2) 0.41439(2) 0.31717(3) 0.02542(15) Uani 1 1 d . . .
P2 P 0.26460(2) 0.32801(2) 0.24701(3) 0.02547(15) Uani 1 1 d . . .
N1 N 0.31104(7) 0.33280(8) 0.03793(9) 0.0327(4) Uani 1 1 d . . .
N2 N 0.24784(7) 0.33265(8) 0.10688(8) 0.0275(4) Uani 1 1 d . . .
C25 C 0.28531(8) 0.33388(9) 0.16284(10) 0.0263(4) Uani 1 1 d . . .
N3 N 0.33484(7) 0.33252(8) 0.16239(9) 0.0301(4) Uani 1 1 d . . .
C3 C 0.35739(8) 0.32698(9) 0.42332(10) 0.0266(4) Uani 1 1 d . . .
C26 C 0.34572(9) 0.33182(10) 0.09765(11) 0.0309(5) Uani 1 1 d . A .
C2 C 0.29807(8) 0.37574(9) 0.31641(10) 0.0260(4) Uani 1 1 d . . .
C28 C 0.22303(9) 0.33442(10) -0.01830(11) 0.0321(5) Uani 1 1 d . . .
C27 C 0.26290(8) 0.33303(9) 0.04520(10) 0.0288(5) Uani 1 1 d . . .
C4 C 0.34890(9) 0.25619(10) 0.40439(10) 0.0304(5) Uani 1 1 d . . .
C1 C 0.20896(8) 0.37371(9) 0.24659(10) 0.0268(4) Uani 1 1 d . . .
C29 C 0.39953(9) 0.33161(11) 0.09278(12) 0.0352(5) Uani 1 1 d . . .
C5 C 0.34281(8) 0.37759(9) 0.37452(10) 0.0256(4) Uani 1 1 d . . .
C6 C 0.38989(9) 0.45042(10) 0.45974(11) 0.0307(5) Uani 1 1 d . . .
C40 C 0.15708(8) 0.37972(10) 0.20380(10) 0.0269(4) Uani 1 1 d . . .
C7 C 0.21783(9) 0.43309(10) 0.39863(11) 0.0327(5) Uani 1 1 d . . .
C41 C 0.12082(9) 0.32877(10) 0.20063(10) 0.0311(5) Uani 1 1 d . B .
C8 C 0.36662(8) 0.43772(10) 0.39019(10) 0.0278(4) Uani 1 1 d . . .
C42 C 0.13418(9) 0.26048(11) 0.22827(13) 0.0380(5) Uani 1 1 d . . .
C9 C 0.36631(10) 0.24257(12) 0.33492(12) 0.0366(5) Uani 1 1 d . . .
C10 C 0.29364(9) 0.23594(11) 0.40070(13) 0.0361(5) Uani 1 1 d . . .
C11 C 0.37191(9) 0.48895(10) 0.33445(11) 0.0330(5) Uani 1 1 d . . .
C30 C 0.23530(11) 0.32779(11) -0.08429(11) 0.0379(5) Uani 1 1 d . . .
C12 C 0.39504(8) 0.40501(10) 0.51181(10) 0.0293(5) Uani 1 1 d . . .
C43 C 0.14035(8) 0.43796(10) 0.16943(10) 0.0310(5) Uani 1 1 d . B .
C44 C 0.17395(8) 0.49618(10) 0.15831(11) 0.0315(5) Uani 1 1 d . . .
C13 C 0.38210(8) 0.34308(10) 0.49046(10) 0.0289(4) Uani 1 1 d . . .
C14 C 0.38125(12) 0.21292(12) 0.45972(13) 0.0434(6) Uani 1 1 d . . .
C45 C 0.22694(10) 0.47925(11) 0.14642(13) 0.0364(5) Uani 1 1 d . . .
C31 C 0.19743(12) 0.32972(12) -0.14385(13) 0.0465(6) Uani 1 1 d . . .
C32 C 0.17222(10) 0.34433(13) -0.01358(14) 0.0461(6) Uani 1 1 d . . .
C46 C 0.07096(10) 0.33989(13) 0.16977(13) 0.0441(6) Uani 1 1 d . . .
C15 C 0.43113(12) 0.48903(14) 0.60153(14) 0.0462(6) Uani 1 1 d . . .
C47 C 0.08753(11) 0.21680(14) 0.22079(18) 0.0510(7) Uani 1 1 d . . .
C48 C 0.14949(12) 0.53327(14) 0.09178(15) 0.0476(6) Uani 1 1 d . . .
C16 C 0.36723(12) 0.41028(15) 0.62491(14) 0.0484(7) Uani 1 1 d . . .
C17 C 0.16066(11) 0.44168(15) 0.37679(15) 0.0465(6) Uani 1 1 d . . .
C49 C 0.17831(11) 0.54268(12) 0.21964(14) 0.0423(6) Uani 1 1 d . . .
C18 C 0.24268(13) 0.49427(13) 0.43159(13) 0.0444(6) Uani 1 1 d . . .
C33 C 0.43692(10) 0.33920(14) 0.15158(15) 0.0488(7) Uani 1 1 d . A 1
C19 C 0.41303(10) 0.42031(11) 0.58964(11) 0.0365(5) Uani 1 1 d . . .
C50 C 0.16879(12) 0.22878(14) 0.18376(17) 0.0505(7) Uani 1 1 d . . .
C20 C 0.23083(13) 0.37789(13) 0.45041(14) 0.0462(7) Uani 1 1 d . . .
C51 C 0.08925(11) 0.44477(14) 0.14167(14) 0.0519(7) Uani 1 1 d . . .
C21 C 0.37088(15) 0.45855(14) 0.26250(14) 0.0532(8) Uani 1 1 d . . .
C52 C 0.05450(16) 0.3944(2) 0.1386(3) 0.0485(10) Uani 0.826(8) 1 d P B 1
C34 C 0.48736(12) 0.34220(17) 0.14575(19) 0.0613(8) Uani 1 1 d . A 1
C53 C 0.15776(11) 0.25971(13) 0.30646(14) 0.0434(6) Uani 1 1 d . . .
C35 C 0.14778(13) 0.34022(15) -0.13882(14) 0.0586(8) Uani 1 1 d . . .
C22 C 0.45623(13) 0.37650(16) 0.62368(14) 0.0523(7) Uani 1 1 d . . .
C23 C 0.33210(12) 0.54100(13) 0.32781(17) 0.0501(7) Uani 1 1 d . . .
C36 C 0.50090(12) 0.33709(16) 0.08238(18) 0.0632(9) Uani 1 1 d . . .
C37 C 0.46419(14) 0.3289(2) 0.0242(2) 0.0908(14) Uani 1 1 d . A .
C38 C 0.41352(13) 0.3263(2) 0.02786(17) 0.0728(11) Uani 1 1 d . A .
C39 C 0.13515(12) 0.34733(16) -0.07375(14) 0.0598(8) Uani 1 1 d . . .
H83 H 0.1009 0.3543 -0.0704 0.087(12) Uiso 1 1 calc R . .
C24 C 0.42403(12) 0.52003(18) 0.35538(17) 0.0601(9) Uani 1 1 d . . .
C55 C -0.03555(14) 0.35310(19) 0.1213(3) 0.0623(13) Uani 0.826(8) 1 d P B 1
C54 C 0.00036(18) 0.4040(2) 0.1005(3) 0.082(2) Uani 0.826(8) 1 d P B 1
C56 C -0.01970(17) 0.4677(3) 0.1158(5) 0.176(5) Uani 0.826(8) 1 d P B 1
H75 H -0.0537 0.4736 0.0874 0.100 Uiso 1 1 calc R B 1
H76 H 0.0027 0.5011 0.1044 0.100 Uiso 1 1 calc R B 1
H77 H -0.0212 0.4703 0.1655 0.050 Uiso 1 1 calc R B 1
C57 C -0.0034(2) 0.4028(3) 0.0240(3) 0.152(4) Uani 0.826(8) 1 d P B 1
H78 H -0.0386 0.4101 0.0006 0.100 Uiso 1 1 calc R B 1
H79 H 0.0078 0.3612 0.0100 0.050 Uiso 1 1 calc R B 1
H80 H 0.0182 0.4362 0.0105 0.100 Uiso 1 1 calc R B 1
Cl1 Cl 0.01293(10) 0.35376(14) 0.68278(14) 0.2213(11) Uani 1 1 d . . .
C58 C 0.0000 0.3092(4) 0.7500 0.180(5) Uani 1 2 d S . .
H81 H 0.0294 0.2814 0.7679 0.100 Uiso 0.50 1 calc PR . .
H82 H -0.0294 0.2814 0.7321 0.100 Uiso 0.50 1 calc PR . .
H31 H 0.4021(12) 0.2479(13) 0.3419(14) 0.051(8) Uiso 1 1 d . . .
H40 H 0.3894(8) 0.3104(11) 0.5264(11) 0.028(6) Uiso 1 1 d . . .
H37 H 0.2692(10) 0.2630(12) 0.3658(13) 0.042(7) Uiso 1 1 d . . .
H41 H 0.4015(9) 0.4897(12) 0.4694(11) 0.029(6) Uiso 1 1 d . . .
H34 H 0.3782(11) 0.1704(15) 0.4462(14) 0.056(8) Uiso 1 1 d . . .
H22 H 0.0624(10) 0.2312(12) 0.2490(13) 0.043(7) Uiso 1 1 d . . .
H10 H 0.2284(12) 0.5019(15) 0.4739(16) 0.068(9) Uiso 1 1 d . . .
H32 H 0.3509(10) 0.2707(13) 0.2966(13) 0.042(7) Uiso 1 1 d . . .
H1 H 0.3541(11) 0.3667(14) 0.6175(13) 0.049(7) Uiso 1 1 d . . .
H16 H 0.1537(11) 0.4840(14) 0.3463(14) 0.054(8) Uiso 1 1 d . . .
H33 H 0.3610(10) 0.1974(14) 0.3180(13) 0.048(7) Uiso 1 1 d . . .
H35 H 0.4188(12) 0.2256(14) 0.4703(14) 0.057(8) Uiso 1 1 d . . .
H53 H 0.1987(10) 0.5249(13) 0.2654(14) 0.050(7) Uiso 1 1 d . . .
H54 H 0.1979(10) 0.5811(12) 0.2107(12) 0.038(6) Uiso 1 1 d . . .
H19 H 0.1852(12) 0.2876(15) 0.3181(14) 0.058(8) Uiso 1 1 d . . .
H50 H 0.2454(10) 0.5168(14) 0.1306(13) 0.050(7) Uiso 1 1 d . . .
H38 H 0.2907(10) 0.1915(14) 0.3875(13) 0.046(7) Uiso 1 1 d . . .
H2 H 0.3771(12) 0.4180(14) 0.6750(16) 0.062(9) Uiso 1 1 d . . .
H51 H 0.2246(10) 0.4489(13) 0.1059(13) 0.050(7) Uiso 1 1 d . . .
H28 H 0.4283(10) 0.5464(14) 0.3171(14) 0.051(7) Uiso 1 1 d . . .
H11 H 0.2356(12) 0.5324(16) 0.4000(16) 0.066(9) Uiso 1 1 d . . .
H55 H 0.1441(12) 0.5542(14) 0.2276(14) 0.055(8) Uiso 1 1 d . . .
H23 H 0.0707(9) 0.2157(10) 0.1727(12) 0.026(6) Uiso 1 1 d . . .
H39 H 0.2833(9) 0.2410(12) 0.4470(13) 0.042(7) Uiso 1 1 d . . .
H17 H 0.1455(11) 0.4503(13) 0.4197(14) 0.050(7) Uiso 1 1 d . . .
H52 H 0.2482(11) 0.4578(14) 0.1854(14) 0.050(8) Uiso 1 1 d . . .
H25 H 0.1990(12) 0.2570(15) 0.1800(15) 0.063(8) Uiso 1 1 d . . .
H36 H 0.3680(10) 0.2153(12) 0.5072(13) 0.043(7) Uiso 1 1 d . . .
H45 H 0.0799(11) 0.4841(15) 0.1252(15) 0.061(9) Uiso 1 1 d . . .
H20 H 0.1307(12) 0.2790(15) 0.3332(15) 0.064(9) Uiso 1 1 d . . .
H26 H 0.1492(12) 0.2280(14) 0.1354(16) 0.060(9) Uiso 1 1 d . . .
H46 H 0.0467(11) 0.3062(14) 0.1697(13) 0.053(8) Uiso 1 1 d . . .
H13 H 0.2704(13) 0.3709(15) 0.4676(15) 0.067(9) Uiso 1 1 d . . .
H4 H 0.4834(11) 0.3834(13) 0.6001(13) 0.044(7) Uiso 1 1 d . . .
H3 H 0.3408(12) 0.4403(15) 0.6021(14) 0.054(8) Uiso 1 1 d . . .
H5 H 0.4460(12) 0.3355(16) 0.6199(15) 0.055(9) Uiso 1 1 d . . .
H42 H 0.1406(14) 0.5085(18) 0.0516(19) 0.087(12) Uiso 1 1 d . . .
H43 H 0.1759(11) 0.5637(14) 0.0800(14) 0.053(8) Uiso 1 1 d . . .
H12 H 0.2782(13) 0.4889(14) 0.4461(14) 0.055(8) Uiso 1 1 d . . .
H14 H 0.2132(13) 0.3371(16) 0.4291(17) 0.070(10) Uiso 1 1 d . . .
H21 H 0.1709(12) 0.2133(17) 0.3197(16) 0.072(9) Uiso 1 1 d . . .
H47 H 0.2978(16) 0.5231(19) 0.3084(19) 0.095(12) Uiso 1 1 d . . .
H18 H 0.1448(14) 0.4059(18) 0.3545(18) 0.085(11) Uiso 1 1 d . . .
H29 H 0.4243(12) 0.5434(15) 0.3978(17) 0.064(9) Uiso 1 1 d . . .
H6 H 0.4682(12) 0.3842(14) 0.6779(16) 0.066(9) Uiso 1 1 d . . .
H15 H 0.2163(11) 0.3845(13) 0.4919(14) 0.054(8) Uiso 1 1 d . . .
H44 H 0.1184(11) 0.5551(13) 0.1011(13) 0.046(7) Uiso 1 1 d . . .
H48 H 0.3373(11) 0.5720(15) 0.2929(14) 0.058(8) Uiso 1 1 d . . .
H49 H 0.3294(13) 0.5609(17) 0.3734(18) 0.081(11) Uiso 1 1 d . . .
H24 H 0.0972(17) 0.172(2) 0.240(2) 0.115(14) Uiso 1 1 d . . .
H30 H 0.4531(14) 0.4866(17) 0.3589(16) 0.075(10) Uiso 1 1 d . . .
H27 H 0.1841(16) 0.185(2) 0.206(2) 0.105(13) Uiso 1 1 d . . .
H59 H 0.2680(12) 0.3227(13) -0.0849(14) 0.049(8) Uiso 1 1 d . . .
H56 H 0.4593(10) 0.5011(12) 0.5783(13) 0.040(7) Uiso 1 1 d . . .
H57 H 0.4051(11) 0.5176(14) 0.5860(13) 0.045(7) Uiso 1 1 d . . .
H64 H 0.5340(13) 0.3380(14) 0.0800(15) 0.064(9) Uiso 1 1 d . . .
H60 H 0.2062(11) 0.3242(13) -0.1899(15) 0.056(8) Uiso 1 1 d . . .
H61 H 0.1190(13) 0.3403(15) -0.1873(17) 0.072(9) Uiso 1 1 d . . .
H58 H 0.4421(10) 0.4965(13) 0.6494(15) 0.049(7) Uiso 1 1 d . . .
H69 H 0.3813(12) 0.4942(15) 0.2294(15) 0.066(9) Uiso 1 1 d . . .
H62 H 0.1663(11) 0.3525(14) 0.0323(15) 0.058(8) Uiso 1 1 d . . .
H65 H 0.4282(12) 0.3463(15) 0.1990(16) 0.068(9) Uiso 1 1 d . . .
H70 H 0.3367(13) 0.4417(16) 0.2385(17) 0.071(10) Uiso 1 1 d . . .
H71 H 0.3957(13) 0.4228(17) 0.2690(16) 0.070(10) Uiso 1 1 d . . .
H66 H 0.3878(16) 0.3190(18) -0.009(2) 0.094(13) Uiso 1 1 d . . .
H67 H 0.4759(18) 0.329(2) -0.019(2) 0.120(15) Uiso 1 1 d . . .
H72 H -0.0274(12) 0.3214(16) 0.1040(15) 0.050 Uiso 1 1 d . C 1
H73 H -0.0737(17) 0.3616(19) 0.0912(19) 0.100 Uiso 1 1 d . D 1
H74 H -0.0360(15) 0.3587(19) 0.177(2) 0.100 Uiso 1 1 d . E 1
H68 H 0.5104(15) 0.3517(18) 0.1824(19) 0.085(12) Uiso 1 1 d . . .
C62 C -0.0293(15) 0.3955(18) 0.0767(19) 0.117(11) Uiso 0.174(8) 1 d P B 2
C60 C -0.0089(6) 0.4240(8) 0.1363(8) 0.033(4) Uiso 0.174(8) 1 d P B 2
C61 C -0.0107 0.5074 0.1142 0.26(3) Uiso 0.174(8) 1 d P B 2
C65 C -0.0269(12) 0.4482(15) 0.1965(15) 0.107(9) Uiso 0.174(8) 1 d P B 2
C66 C 0.0497(7) 0.4132(9) 0.1549(9) 0.028(4) Uiso 0.174(8) 1 d P B 2

loop_
_atom_site_aniso_label
_atom_site_aniso_U_11
_atom_site_aniso_U_22
_atom_site_aniso_U_33
_atom_site_aniso_U_23
_atom_site_aniso_U_13
_atom_site_aniso_U_12
P1 0.0293(3) 0.0235(3) 0.0252(3) -0.00016(18) 0.0097(2) -0.0010(2)
P2 0.0279(3) 0.0252(3) 0.0246(3) -0.00013(19) 0.0084(2) -0.0004(2)
N1 0.0368(11) 0.0331(10) 0.0299(9) 0.0002(7) 0.0108(8) 0.0005(8)
N2 0.0290(10) 0.0276(9) 0.0264(9) -0.0027(6) 0.0064(7) 0.0000(7)
C25 0.0294(11) 0.0242(10) 0.0261(10) 0.0010(7) 0.0075(8) 0.0022(8)
N3 0.0295(10) 0.0319(10) 0.0302(9) -0.0005(7) 0.0091(7) 0.0009(7)
C3 0.0302(11) 0.0237(10) 0.0277(10) 0.0010(7) 0.0103(8) -0.0002(8)
C26 0.0336(12) 0.0295(11) 0.0314(11) 0.0022(8) 0.0111(9) 0.0010(9)
C2 0.0284(11) 0.0262(10) 0.0241(10) 0.0030(7) 0.0067(8) 0.0007(8)
C28 0.0414(14) 0.0245(11) 0.0293(10) -0.0015(8) 0.0042(9) -0.0022(9)
C27 0.0346(12) 0.0238(10) 0.0284(10) -0.0012(8) 0.0070(9) 0.0005(8)
C4 0.0364(12) 0.0223(10) 0.0303(10) -0.0008(8) 0.0014(9) -0.0024(9)
C1 0.0282(11) 0.0231(10) 0.0309(10) 0.0014(8) 0.0100(8) 0.0004(8)
C29 0.0300(12) 0.0390(13) 0.0393(12) 0.0016(9) 0.0132(10) 0.0000(9)
C5 0.0282(11) 0.0257(10) 0.0244(9) 0.0009(7) 0.0086(8) 0.0001(8)
C6 0.0356(13) 0.0222(11) 0.0344(11) -0.0024(8) 0.0073(9) -0.0058(9)
C40 0.0284(11) 0.0307(11) 0.0226(9) -0.0018(8) 0.0075(8) -0.0042(8)
C7 0.0399(13) 0.0313(11) 0.0309(11) -0.0026(8) 0.0167(9) 0.0014(9)
C41 0.0348(13) 0.0313(11) 0.0279(10) -0.0005(8) 0.0081(9) -0.0064(9)
C8 0.0284(11) 0.0241(10) 0.0312(10) 0.0032(8) 0.0068(8) -0.0010(8)
C42 0.0356(13) 0.0278(11) 0.0519(13) -0.0001(9) 0.0114(10) -0.0089(9)
C9 0.0392(15) 0.0316(13) 0.0379(12) -0.0058(10) 0.0054(10) 0.0055(10)
C10 0.0417(14) 0.0269(12) 0.0388(12) 0.0047(9) 0.0058(10) -0.0061(10)
C11 0.0372(13) 0.0276(11) 0.0340(11) 0.0067(8) 0.0067(9) -0.0068(9)
C30 0.0542(17) 0.0282(12) 0.0299(11) -0.0003(8) 0.0044(10) 0.0014(11)
C12 0.0330(12) 0.0293(11) 0.0263(10) -0.0022(8) 0.0074(8) -0.0029(9)
C43 0.0349(12) 0.0303(11) 0.0264(10) 0.0026(8) 0.0029(8) -0.0044(9)
C44 0.0343(12) 0.0269(11) 0.0340(11) 0.0053(8) 0.0080(9) -0.0005(9)
C13 0.0328(12) 0.0272(11) 0.0267(10) 0.0023(8) 0.0060(8) -0.0008(9)
C14 0.0534(18) 0.0255(13) 0.0450(14) 0.0038(10) -0.0053(12) 0.0025(11)
C45 0.0406(14) 0.0289(12) 0.0433(13) 0.0076(10) 0.0169(11) -0.0013(10)
C31 0.067(2) 0.0408(14) 0.0293(12) -0.0025(10) 0.0027(11) -0.0041(12)
C32 0.0442(16) 0.0543(16) 0.0381(13) -0.0031(11) 0.0039(11) -0.0007(12)
C46 0.0387(15) 0.0437(15) 0.0444(13) 0.0090(10) -0.0053(11) -0.0155(11)
C15 0.0567(19) 0.0448(16) 0.0348(13) -0.0107(11) 0.0035(12) -0.0114(13)
C47 0.0458(17) 0.0372(15) 0.0702(19) 0.0073(13) 0.0118(14) -0.0138(12)
C48 0.0514(18) 0.0411(15) 0.0499(16) 0.0198(12) 0.0089(13) 0.0005(13)
C16 0.068(2) 0.0475(16) 0.0345(13) -0.0084(11) 0.0205(13) -0.0119(14)
C17 0.0447(16) 0.0524(17) 0.0487(15) -0.0048(13) 0.0243(12) 0.0020(13)
C49 0.0450(16) 0.0336(13) 0.0506(15) -0.0078(11) 0.0148(12) -0.0039(11)
C18 0.0610(19) 0.0402(14) 0.0363(13) -0.0093(11) 0.0203(13) -0.0033(12)
C33 0.0323(14) 0.0658(18) 0.0504(15) 0.0035(12) 0.0130(11) 0.0098(12)
C19 0.0470(15) 0.0344(12) 0.0274(11) -0.0056(9) 0.0055(9) -0.0061(10)
C50 0.0508(17) 0.0356(15) 0.0687(19) -0.0176(13) 0.0208(14) -0.0109(13)
C20 0.069(2) 0.0388(14) 0.0381(13) 0.0060(10) 0.0286(13) 0.0075(13)
C51 0.0397(15) 0.0453(16) 0.0604(16) 0.0242(13) -0.0154(12) -0.0103(12)
C21 0.086(2) 0.0407(15) 0.0396(14) 0.0079(11) 0.0286(15) -0.0119(16)
C52 0.038(2) 0.035(2) 0.062(3) 0.0071(19) -0.0152(17) -0.0065(17)
C34 0.0353(17) 0.081(2) 0.068(2) 0.0067(16) 0.0118(15) 0.0071(15)
C53 0.0370(15) 0.0398(14) 0.0535(15) 0.0160(11) 0.0093(11) -0.0056(12)
C35 0.064(2) 0.0624(19) 0.0415(15) 0.0009(12) -0.0095(13) -0.0040(15)
C22 0.064(2) 0.0523(19) 0.0349(14) -0.0054(12) -0.0054(13) 0.0031(15)
C23 0.059(2) 0.0294(13) 0.0652(18) 0.0183(12) 0.0217(15) 0.0035(12)
C36 0.0341(17) 0.083(2) 0.080(2) 0.0154(16) 0.0293(16) 0.0053(15)
C37 0.050(2) 0.171(5) 0.061(2) 0.003(2) 0.0328(18) -0.003(2)
C38 0.0420(18) 0.135(3) 0.0462(17) -0.0031(18) 0.0213(14) -0.0074(19)
C39 0.0455(18) 0.080(2) 0.0482(16) 0.0012(14) -0.0051(12) 0.0010(15)
C24 0.0500(19) 0.072(2) 0.0559(18) 0.0268(16) 0.0046(14) -0.0262(16)
C55 0.0280(19) 0.049(2) 0.098(3) 0.008(2) -0.0164(18) -0.0097(15)
C54 0.040(2) 0.058(3) 0.124(5) 0.034(3) -0.040(3) -0.019(2)
C56 0.024(2) 0.080(4) 0.387(13) 0.068(6) -0.050(4) -0.004(2)
C57 0.097(5) 0.180(7) 0.135(5) 0.108(5) -0.086(4) -0.086(5)
Cl1 0.189(2) 0.238(3) 0.247(3) 0.043(2) 0.0662(18) 0.107(2)
C58 0.196(10) 0.061(4) 0.227(10) 0.000 -0.092(8) 0.000

loop_
_atom_type_symbol
_atom_type_description
_atom_type_scat_dispersion_real
_atom_type_scat_dispersion_imag
_atom_type_scat_source
C C 0.0033 0.0016 'International Tables Vol C Tables 4.2.6.8 and 6.1.1.4'
H H 0.0000 0.0000 'International Tables Vol C Tables 4.2.6.8 and 6.1.1.4'
N N 0.0061 0.0033 'International Tables Vol C Tables 4.2.6.8 and 6.1.1.4'
P P 0.1023 0.0942 'International Tables Vol C Tables 4.2.6.8 and 6.1.1.4'
Cl Cl 0.1484 0.1585 'International Tables Vol C Tables 4.2.6.8 and 6.1.1.4'

loop_
_geom_angle_atom_site_label_1
_geom_angle_atom_site_label_2
_geom_angle_atom_site_label_3
_geom_angle
_geom_angle_site_symmetry_3
C1 P1 C2 94.30(10) .
C1 P1 C7 125.07(10) .
C2 P1 C7 124.02(10) .
C1 P2 C2 89.95(10) .
C1 P2 C25 111.32(9) .
C2 P2 C25 116.26(9) .
C27 N1 C26 115.73(17) .
C25 N2 C27 114.73(18) .
N2 C25 N3 126.22(18) .
N2 C25 P2 114.48(15) .
N3 C25 P2 118.93(15) .
C25 N3 C26 114.04(19) .
C13 C3 C5 117.59(18) .
C13 C3 C4 118.86(18) .
C5 C3 C4 123.51(18) .
N1 C26 N3 124.6(2) .
N1 C26 C29 118.09(18) .
N3 C26 C29 117.3(2) .
C5 C2 P1 124.42(14) .
C5 C2 P2 143.98(16) .
P1 C2 P2 87.60(10) .
C30 C28 C32 119.1(2) .
C30 C28 C27 120.4(2) .
C32 C28 C27 120.5(2) .
N1 C27 N2 124.6(2) .
N1 C27 C28 118.42(18) .
N2 C27 C28 116.97(19) .
C10 C4 C3 112.08(18) .
C10 C4 C14 106.15(19) .
C3 C4 C14 111.48(18) .
C10 C4 C9 111.51(19) .
C3 C4 C9 109.44(17) .
C14 C4 C9 105.99(19) .
C40 C1 P1 133.65(15) .
C40 C1 P2 138.37(15) .
P1 C1 P2 87.88(10) .
C33 C29 C38 118.6(2) .
C33 C29 C26 121.0(2) .
C38 C29 C26 120.3(2) .
C8 C5 C3 117.74(18) .
C8 C5 C2 116.84(17) .
C3 C5 C2 124.30(18) .
C12 C6 C8 122.6(2) .
C43 C40 C41 117.96(19) .
C43 C40 C1 120.82(18) .
C41 C40 C1 121.01(19) .
C17 C7 C18 110.6(2) .
C17 C7 C20 111.1(2) .
C18 C7 C20 109.6(2) .
C17 C7 P1 106.76(15) .
C18 C7 P1 109.62(15) .
C20 C7 P1 109.06(15) .
C46 C41 C40 119.1(2) .
C46 C41 C42 116.61(19) .
C40 C41 C42 124.3(2) .
C6 C8 C5 118.26(18) .
C6 C8 C11 117.22(18) .
C5 C8 C11 124.38(18) .
C53 C42 C47 105.0(2) .
C53 C42 C50 112.1(2) .
C47 C42 C50 105.2(2) .
C53 C42 C41 112.19(19) .
C47 C42 C41 113.0(2) .
C50 C42 C41 109.2(2) .
C23 C11 C24 108.1(2) .
C23 C11 C21 109.7(2) .
C24 C11 C21 105.8(2) .
C23 C11 C8 113.43(18) .
C24 C11 C8 108.39(19) .
C21 C11 C8 111.16(18) .
C31 C30 C28 119.9(3) .
C6 C12 C13 116.45(19) .
C6 C12 C19 123.26(19) .
C13 C12 C19 120.28(18) .
C51 C43 C40 118.1(2) .
C51 C43 C44 115.1(2) .
C40 C43 C44 126.85(19) .
C49 C44 C45 109.6(2) .
C49 C44 C48 106.7(2) .
C45 C44 C48 104.28(19) .
C49 C44 C43 110.48(17) .
C45 C44 C43 114.92(18) .
C48 C44 C43 110.40(19) .
C3 C13 C12 123.77(19) .
C35 C31 C30 120.7(3) .
C39 C32 C28 120.1(2) .
C52 C46 C41 123.6(3) .
C52 C46 C66 16.8(6) .
C41 C46 C66 120.6(7) .
C29 C33 C34 120.3(3) .
C15 C19 C22 108.1(2) .
C15 C19 C12 112.19(18) .
C22 C19 C12 111.58(19) .
C15 C19 C16 108.8(2) .
C22 C19 C16 109.4(2) .
C12 C19 C16 106.7(2) .
C66 C51 C43 130.4(8) .
C66 C51 C52 22.4(6) .
C43 C51 C52 122.7(3) .
C46 C52 C51 118.0(3) .
C46 C52 C54 122.7(3) .
C51 C52 C54 119.3(3) .
C36 C34 C33 120.9(3) .
C31 C35 C39 120.0(3) .
C34 C36 C37 119.0(3) .
C36 C37 C38 121.7(3) .
C37 C38 C29 119.4(3) .
C32 C39 C35 120.3(3) .
C57 C54 C56 105.1(5) .
C57 C54 C52 111.2(5) .
C56 C54 C52 111.8(4) .
C57 C54 C55 109.4(4) .
C56 C54 C55 107.3(5) .
C52 C54 C55 111.8(3) .
Cl1 C58 Cl1 113.1(5) 2_556
C62 C60 C65 136(2) .
C62 C60 C66 111(2) .
C65 C60 C66 110.4(16) .
C62 C60 C61 104.1(19) .
C65 C60 C61 81.6(15) .
C66 C60 C61 100.1(10) .
C51 C66 C60 134.1(15) .
C51 C66 C46 103.9(11) .
C60 C66 C46 118.4(13) .

loop_
_geom_bond_atom_site_label_1
_geom_bond_atom_site_label_2
_geom_bond_distance
_geom_bond_site_symmetry_2
P1 C1 1.712(2) .
P1 C2 1.721(2) .
P1 C7 1.8713(19) .
P2 C1 1.780(2) .
P2 C2 1.780(2) .
P2 C25 1.8375(19) .
N1 C27 1.333(3) .
N1 C26 1.341(3) .
N2 C25 1.332(3) .
N2 C27 1.342(3) .
C25 N3 1.337(3) .
N3 C26 1.350(3) .
C3 C13 1.388(3) .
C3 C5 1.430(3) .
C3 C4 1.540(3) .
C26 C29 1.472(3) .
C2 C5 1.483(3) .
C28 C30 1.396(3) .
C28 C32 1.406(4) .
C28 C27 1.470(3) .
C4 C10 1.537(3) .
C4 C14 1.543(3) .
C4 C9 1.544(3) .
C1 C40 1.485(3) .
C29 C33 1.378(4) .
C29 C38 1.394(4) .
C5 C8 1.424(3) .
C6 C12 1.380(3) .
C6 C8 1.402(3) .
C40 C43 1.426(3) .
C40 C41 1.443(3) .
C7 C17 1.526(4) .
C7 C18 1.532(3) .
C7 C20 1.533(3) .
C41 C46 1.380(3) .
C41 C42 1.551(3) .
C8 C11 1.556(3) .
C42 C53 1.531(4) .
C42 C47 1.541(3) .
C42 C50 1.544(3) .
C11 C23 1.520(4) .
C11 C24 1.530(4) .
C11 C21 1.536(3) .
C30 C31 1.387(4) .
C12 C13 1.391(3) .
C12 C19 1.532(3) .
C43 C51 1.384(3) .
C43 C44 1.563(3) .
C44 C49 1.531(3) .
C44 C45 1.533(3) .
C44 C48 1.545(3) .
C31 C35 1.379(4) .
C32 C39 1.384(4) .
C46 C52 1.331(5) .
C46 C66 1.649(18) .
C15 C19 1.528(3) .
C16 C19 1.541(4) .
C33 C34 1.388(4) .
C19 C22 1.530(4) .
C51 C66 1.323(18) .
C51 C52 1.408(4) .
C52 C54 1.515(5) .
C34 C36 1.359(5) .
C35 C39 1.384(4) .
C36 C37 1.361(5) .
C37 C38 1.383(5) .
C55 C54 1.549(6) .
C54 C57 1.474(9) .
C54 C56 1.498(9) .
Cl1 C58 1.702(5) .
C58 Cl1 1.702(5) 2_556
C62 C60 1.33(4) .
C60 C65 1.45(3) .
C60 C66 1.57(2) .
C60 C61 1.804(16) .

loop_
_geom_torsion_atom_site_label_1
_geom_torsion_atom_site_label_2
_geom_torsion_atom_site_label_3
_geom_torsion_atom_site_label_4
_geom_torsion
C27 N2 C25 N3 -3.2(3)
C27 N2 C25 P2 -176.14(14)
C1 P2 C25 N2 -40.37(18)
C2 P2 C25 N2 -141.41(15)
C1 P2 C25 N3 146.14(15)
C2 P2 C25 N3 45.10(19)
N2 C25 N3 C26 2.1(3)
P2 C25 N3 C26 174.78(15)
C27 N1 C26 N3 -1.6(3)
C27 N1 C26 C29 -179.92(19)
C25 N3 C26 N1 0.4(3)
C25 N3 C26 C29 178.81(18)
C1 P1 C2 C5 -166.28(17)
C7 P1 C2 C5 -28.0(2)
C1 P1 C2 P2 -4.00(9)
C7 P1 C2 P2 134.23(10)
C1 P2 C2 C5 158.6(3)
C25 P2 C2 C5 -87.5(3)
C1 P2 C2 P1 3.84(9)
C25 P2 C2 P1 117.73(9)
C26 N1 C27 N2 0.3(3)
C26 N1 C27 C28 179.70(18)
C25 N2 C27 N1 1.8(3)
C25 N2 C27 C28 -177.52(17)
C30 C28 C27 N1 7.7(3)
C32 C28 C27 N1 -170.4(2)
C30 C28 C27 N2 -172.87(19)
C32 C28 C27 N2 9.0(3)
C13 C3 C4 C10 105.1(2)
C5 C3 C4 C10 -77.4(2)
C13 C3 C4 C14 -13.8(3)
C5 C3 C4 C14 163.8(2)
C13 C3 C4 C9 -130.7(2)
C5 C3 C4 C9 46.9(3)
C2 P1 C1 C40 -172.8(2)
C7 P1 C1 C40 49.6(2)
C2 P1 C1 P2 4.00(9)
C7 P1 C1 P2 -133.58(10)
C2 P2 C1 C40 172.7(2)
C25 P2 C1 C40 54.4(2)
C2 P2 C1 P1 -3.86(9)
C25 P2 C1 P1 -122.19(9)
N1 C26 C29 C33 171.2(2)
N3 C26 C29 C33 -7.3(3)
N1 C26 C29 C38 -6.1(4)
N3 C26 C29 C38 175.4(3)
C13 C3 C5 C8 17.8(3)
C4 C3 C5 C8 -159.78(19)
C13 C3 C5 C2 -149.7(2)
C4 C3 C5 C2 32.7(3)
P1 C2 C5 C8 -64.5(2)
P2 C2 C5 C8 146.6(2)
P1 C2 C5 C3 103.1(2)
P2 C2 C5 C3 -45.8(3)
P1 C1 C40 C43 56.9(3)
P2 C1 C40 C43 -118.4(2)
P1 C1 C40 C41 -117.8(2)
P2 C1 C40 C41 66.9(3)
C1 P1 C7 C17 -31.8(2)
C2 P1 C7 C17 -157.56(16)
C1 P1 C7 C18 -151.61(18)
C2 P1 C7 C18 82.6(2)
C1 P1 C7 C20 88.3(2)
C2 P1 C7 C20 -37.4(2)
C43 C40 C41 C46 -5.2(3)
C1 C40 C41 C46 169.6(2)
C43 C40 C41 C42 173.21(19)
C1 C40 C41 C42 -12.0(3)
C12 C6 C8 C5 6.7(3)
C12 C6 C8 C11 -169.2(2)
C3 C5 C8 C6 -19.9(3)
C2 C5 C8 C6 148.56(19)
C3 C5 C8 C11 155.71(19)
C2 C5 C8 C11 -35.8(3)
C46 C41 C42 C53 -122.4(2)
C40 C41 C42 C53 59.1(3)
C46 C41 C42 C47 -4.0(3)
C40 C41 C42 C47 177.6(2)
C46 C41 C42 C50 112.7(2)
C40 C41 C42 C50 -65.8(3)
C6 C8 C11 C23 -85.6(3)
C5 C8 C11 C23 98.8(3)
C6 C8 C11 C24 34.5(3)
C5 C8 C11 C24 -141.2(3)
C6 C8 C11 C21 150.3(2)
C5 C8 C11 C21 -25.3(3)
C32 C28 C30 C31 -1.3(3)
C27 C28 C30 C31 -179.4(2)
C8 C6 C12 C13 8.4(3)
C8 C6 C12 C19 -170.5(2)
C41 C40 C43 C51 7.0(3)
C1 C40 C43 C51 -167.9(2)
C41 C40 C43 C44 -172.19(18)
C1 C40 C43 C44 13.0(3)
C51 C43 C44 C49 90.5(3)
C40 C43 C44 C49 -90.3(3)
C51 C43 C44 C45 -144.8(2)
C40 C43 C44 C45 34.4(3)
C51 C43 C44 C48 -27.2(3)
C40 C43 C44 C48 152.0(2)
C5 C3 C13 C12 -2.5(3)
C4 C3 C13 C12 175.2(2)
C6 C12 C13 C3 -10.6(3)
C19 C12 C13 C3 168.4(2)
C28 C30 C31 C35 2.1(4)
C30 C28 C32 C39 0.1(4)
C27 C28 C32 C39 178.2(2)
C40 C41 C46 C52 4.1(5)
C42 C41 C46 C52 -174.4(4)
C40 C41 C46 C66 -15.4(7)
C42 C41 C46 C66 166.0(7)
C38 C29 C33 C34 0.7(4)
C26 C29 C33 C34 -176.7(3)
C6 C12 C19 C15 -7.7(3)
C13 C12 C19 C15 173.4(2)
C6 C12 C19 C22 -129.2(3)
C13 C12 C19 C22 51.9(3)
C6 C12 C19 C16 111.3(2)
C13 C12 C19 C16 -67.6(3)
C40 C43 C51 C66 18.6(10)
C44 C43 C51 C66 -162.2(10)
C40 C43 C51 C52 -7.8(5)
C44 C43 C51 C52 171.5(4)
C41 C46 C52 C51 -4.6(7)
C66 C46 C52 C51 81(2)
C41 C46 C52 C54 175.4(4)
C66 C46 C52 C54 -99(3)
C66 C51 C52 C46 -111(2)
C43 C51 C52 C46 6.5(7)
C66 C51 C52 C54 69(2)
C43 C51 C52 C54 -173.5(4)
C29 C33 C34 C36 -0.7(5)
C30 C31 C35 C39 -1.7(4)
C33 C34 C36 C37 0.0(6)
C34 C36 C37 C38 0.6(6)
C36 C37 C38 C29 -0.6(7)
C33 C29 C38 C37 -0.1(5)
C26 C29 C38 C37 177.3(3)
C28 C32 C39 C35 0.4(4)
C31 C35 C39 C32 0.4(5)
C46 C52 C54 C57 -104.9(6)
C51 C52 C54 C57 75.1(6)
C46 C52 C54 C56 138.0(6)
C51 C52 C54 C56 -42.1(8)
C46 C52 C54 C55 17.6(8)
C51 C52 C54 C55 -162.4(5)
C43 C51 C66 C60 167.9(12)
C52 C51 C66 C60 -114(3)
C43 C51 C66 C46 -35.1(14)
C52 C51 C66 C46 43.2(17)
C62 C60 C66 C51 91(3)
C65 C60 C66 C51 -103(2)
C61 C60 C66 C51 -18.1(19)
C62 C60 C66 C46 -63(2)
C65 C60 C66 C46 102.6(18)
C61 C60 C66 C46 -172.6(9)
C52 C46 C66 C51 -73(2)
C41 C46 C66 C51 32.6(12)
C52 C46 C66 C60 89(3)
C41 C46 C66 C60 -166.0(9)
